data_1526827
loop_
_publ_author_name
'Tobola, J.'
'Bacmann, M.'
'Wolfers, P.'
'Koumina, A.A.'
'Fruchart, D.'
'Kaprzyk, S.'

_publ_section_title
;
 Structure and magnetism in the polymorphous Mn Fe As
;
_journal_name_full 'Journal of Alloys Compd.'
_journal_page_first 274
_journal_page_last 279
_journal_volume 317
_journal_year 2001
_chemical_formula_sum 'As Fe Mn'
_chemical_name_systematic 'Mn Fe As'
_space_group_IT_number 129
_symmetry_space_group_name_Hall 'P 4ab 2ab -1ab'
_symmetry_space_group_name_H-M 'P 4/n m m :1'
_cell_angle_alpha 90
_cell_angle_beta 90
_cell_angle_gamma 90
_cell_formula_units_Z 2
_cell_length_a 3.7429
_cell_length_b 3.7429
_cell_length_c 5.9947
_cell_volume 83.982
_citation_journal_id_ASTM JALCEU
_cod_data_source_file Tobola_JALCEU_2001_1214.cif
_cod_data_source_block As1Fe1Mn1
_cod_original_cell_volume 83.98154
_cod_original_sg_symbol_Hall '-P 4a 2a (x-1/4,y+1/4,z)'
_cod_original_formula_sum 'As1 Fe1 Mn1'
_cod_database_code 1526827

loop_
_symmetry_equiv_pos_as_xyz
x,y,z
-y+1/2,x+1/2,z
-x,-y,z
y+1/2,-x+1/2,z
x+1/2,-y+1/2,-z
y,x,-z
-x+1/2,y+1/2,-z
-y,-x,-z
-x+1/2,-y+1/2,-z
y,-x,-z
x+1/2,y+1/2,-z
-y,x,-z
-x,y,z
-y+1/2,-x+1/2,z
x,-y,z
y+1/2,x+1/2,z

loop_
_atom_site_label
_atom_site_type_symbol
_atom_site_fract_x
_atom_site_fract_y
_atom_site_fract_z
_atom_site_occupancy
_atom_site_U_iso_or_equiv
Fe1 Fe 0 0 0 1 0.0
As1 As 0 0.5 0.746 1 0.0
Mn1 Mn 0 0.5 0.3293 1 0.0
